data_2022797
loop_
_publ_author_name
'Golen, James A.'
'Manke, David R.'

_publ_section_title
;
 3,5-Lutidine pentaaqua sulfate complexes of first-row transition metals:
 [M(3,5-lutidine)(H2O)5]SO4, with M = Mn, Co, Ni, and Zn
;
_journal_issue 7
_journal_name_full 'Acta Crystallographica Section E Crystallographic Communications'
_journal_paper_doi 10.1107/S2056989023005261
_journal_volume 79
_journal_year 2023
_chemical_formula_iupac '[Zn (C7 H9 N) (H2 O)5] S O4'
_chemical_formula_moiety 'C7 H19 Zn N O5 2+, O4 S 2-'
_chemical_formula_sum 'C7 H19 N O9 S Zn'
_chemical_formula_weight 358.66
_chemical_name_systematic
;
Pentaaqua(3,5-dimethylpyridine-\k<i>N</i>)zinc(II) sulfate
;
_space_group_crystal_system orthorhombic
_space_group_IT_number 62
_space_group_name_Hall '-P 2ac 2n'
_space_group_name_H-M_alt 'P n m a'
_atom_sites_solution_hydrogens mixed
_audit_creation_method
;
Olex2 1.5
(compiled 2023.03.06 svn.rbb2c1857 for OlexSys, GUI svn.r6748)
;
_cell_angle_alpha 90
_cell_angle_beta 90
_cell_angle_gamma 90
_cell_formula_units_Z 4
_cell_length_a 17.1312(8)
_cell_length_b 7.0826(3)
_cell_length_c 11.2879(5)
_cell_measurement_reflns_used 9907
_cell_measurement_temperature 297(2)
_cell_measurement_theta_max 26.10
_cell_measurement_theta_min 2.99
_cell_volume 1369.60(11)
_computing_cell_refinement
;
SAINT (Bruker, 2021)
;
_computing_data_collection
;
APEX4 (Bruker, 2021)
;
_computing_data_reduction
;
SAINT (Bruker, 2021)
;
_computing_molecular_graphics
;
OLEX2 (Dolomanov <i>et al.</i>,  2009)
;
_computing_publication_material
;
publCIF (Westrip, 2010)
;
_computing_structure_refinement
;
SHELXL2018 (Sheldrick, 2015b)
;
_computing_structure_solution
;
<i>SHELXT2014</i> (Sheldrick, 2015a)
;
_diffrn_ambient_temperature 297.15
_diffrn_measured_fraction_theta_full 0.997
_diffrn_measured_fraction_theta_max 0.996
_diffrn_measurement_device_type 'Bruker D8 Venture CMOS'
_diffrn_measurement_method '\f and \w scans'
_diffrn_radiation_type MoK\a
_diffrn_radiation_wavelength 0.71073
_diffrn_reflns_av_R_equivalents 0.0423
_diffrn_reflns_av_unetI/netI 0.0097
_diffrn_reflns_limit_h_max 21
_diffrn_reflns_limit_h_min -21
_diffrn_reflns_limit_k_max 8
_diffrn_reflns_limit_k_min -8
_diffrn_reflns_limit_l_max 14
_diffrn_reflns_limit_l_min -14
_diffrn_reflns_number 46710
_diffrn_reflns_theta_full 25.242
_diffrn_reflns_theta_max 26.391
_diffrn_reflns_theta_min 2.985
_diffrn_source_current 30.0
_diffrn_source_power 1.5
_diffrn_source_voltage 50.0
_diffrn_standards_number 0
_exptl_absorpt_coefficient_mu 1.985
_exptl_absorpt_correction_T_max 0.7454
_exptl_absorpt_correction_T_min 0.6713
_exptl_absorpt_correction_type multi-scan
_exptl_absorpt_process_details
;
(SADABS; Bruker, 2021)
;
_exptl_crystal_colour colourless
_exptl_crystal_density_diffrn 1.739
_exptl_crystal_description BLOCK
_exptl_crystal_F_000 744
_exptl_crystal_size_max 0.21
_exptl_crystal_size_mid 0.13
_exptl_crystal_size_min 0.1
_refine_diff_density_max 0.402
_refine_diff_density_min -0.267
_refine_ls_extinction_method none
_refine_ls_goodness_of_fit_ref 1.121
_refine_ls_hydrogen_treatment mixed
_refine_ls_matrix_type full
_refine_ls_number_parameters 128
_refine_ls_number_reflns 1516
_refine_ls_number_restraints 7
_refine_ls_restrained_S_all 1.120
_refine_ls_R_factor_all 0.0238
_refine_ls_R_factor_gt 0.0214
_refine_ls_shift/su_max 0.000
_refine_ls_shift/su_mean 0.000
_refine_ls_structure_factor_coef Fsqd
_refine_ls_weighting_details 'w=1/[\s^2^(Fo^2^)+(0.0287P)^2^+0.6476P] where P=(Fo^2^+2Fc^2^)/3'
_refine_ls_weighting_scheme calc
_refine_ls_wR_factor_gt 0.0543
_refine_ls_wR_factor_ref 0.0556
_reflns_number_gt 1414
_reflns_number_total 1516
_reflns_threshold_expression 'I > 2\s(I)'
_cod_data_source_file zv2026sup1.cif
_cod_data_source_block 4
_cod_database_code 2022797
_shelx_space_group_comment
;
The symmetry employed for this shelxl refinement is uniquely defined
by the following loop, which should always be used as a source of
symmetry information in preference to the above space-group names.
They are only intended as comments.
;
_shelx_estimated_absorpt_t_min 0.681
_shelx_estimated_absorpt_t_max 0.826

loop_
_space_group_symop_operation_xyz
'x, y, z'
'-x+1/2, -y, z+1/2'
'-x, y+1/2, -z'
'x+1/2, -y+1/2, -z+1/2'
'-x, -y, -z'
'x-1/2, y, -z-1/2'
'x, -y-1/2, z'
'-x-1/2, y-1/2, z-1/2'

loop_
_atom_site_type_symbol
_atom_site_label
_atom_site_fract_x
_atom_site_fract_y
_atom_site_fract_z
_atom_site_U_iso_or_equiv
_atom_site_adp_type
_atom_site_calc_flag
_atom_site_occupancy
_atom_site_disorder_assembly
_atom_site_disorder_group
Zn Zn1 0.38941(2) 0.750000 0.20029(2) 0.02445(10) Uani d 1 . .
S S1 0.33349(3) 0.250000 -0.03485(5) 0.02238(13) Uani d 1 . .
O O1 0.35283(14) 0.750000 0.02014(17) 0.0411(5) Uani d 1 . .
O O2 0.46998(8) 0.9672(2) 0.14481(11) 0.0334(3) Uani d 1 . .
O O3 0.31084(8) 0.5381(2) 0.24347(13) 0.0393(3) Uani d 1 . .
O O4 0.29751(12) 0.250000 0.08280(17) 0.0435(5) Uani d 1 . .
O O5 0.31108(8) 0.07969(19) -0.09923(12) 0.0418(3) Uani d 1 . .
O O6 0.41959(10) 0.250000 -0.01709(19) 0.0403(5) Uani d 1 . .
N N1 0.44544(12) 0.750000 0.36501(17) 0.0258(4) Uani d 1 . .
C C1 0.52356(14) 0.750000 0.3709(2) 0.0292(5) Uani d 1 . .
H H1A 0.551519 0.750000 0.300258 0.035 Uiso calc 1 . .
C C2 0.56501(14) 0.750000 0.4762(2) 0.0296(5) Uani d 1 . .
C C3 0.52173(15) 0.750000 0.5806(2) 0.0314(5) Uani d 1 . .
H H3 0.547367 0.750000 0.653242 0.038 Uiso calc 1 . .
C C4 0.44114(15) 0.750000 0.5775(2) 0.0290(5) Uani d 1 . .
C C5 0.40543(14) 0.750000 0.4668(2) 0.0273(5) Uani d 1 . .
H H5 0.351191 0.750000 0.463327 0.033 Uiso calc 1 . .
C C6 0.65285(15) 0.750000 0.4765(3) 0.0440(7) Uani d 1 . .
H H6A 0.671449 0.681907 0.544387 0.066 Uiso calc 0.5 A -1
H H6B 0.671527 0.877698 0.479610 0.066 Uiso calc 0.5 A -1
H H6C 0.671616 0.690396 0.405608 0.066 Uiso calc 0.5 A -1
C C7 0.39253(17) 0.750000 0.6883(2) 0.0438(7) Uani d 1 . .
H H7A 0.419605 0.817081 0.749703 0.066 Uiso calc 0.5 B -1
H H7B 0.383455 0.622262 0.713159 0.066 Uiso calc 0.5 B -1
H H7C 0.343476 0.810656 0.672744 0.066 Uiso calc 0.5 B -1
H H1 0.3379(13) 0.836(2) -0.0171(18) 0.052(7) Uiso d 1 . .
H H2A 0.4540(12) 1.049(3) 0.1049(18) 0.050(7) Uiso d 1 . .
H H2B 0.5065(11) 0.928(4) 0.1108(19) 0.068(9) Uiso d 1 . .
H H3A 0.2758(10) 0.550(3) 0.2857(16) 0.050(7) Uiso d 1 . .
H H3B 0.3024(13) 0.458(3) 0.1986(16) 0.049(7) Uiso d 1 . .

loop_
_atom_site_aniso_label
_atom_site_aniso_U_11
_atom_site_aniso_U_22
_atom_site_aniso_U_33
_atom_site_aniso_U_12
_atom_site_aniso_U_13
_atom_site_aniso_U_23
Zn1 0.02442(15) 0.02788(16) 0.02103(15) 0.000 -0.00072(10) 0.000
S1 0.0220(3) 0.0216(3) 0.0235(3) 0.000 -0.0025(2) 0.000
O1 0.0616(13) 0.0301(11) 0.0317(10) 0.000 -0.0188(9) 0.000
O2 0.0320(7) 0.0367(7) 0.0314(6) -0.0012(6) 0.0013(5) 0.0063(6)
O3 0.0387(7) 0.0406(8) 0.0387(7) -0.0129(6) 0.0121(6) -0.0103(7)
O4 0.0544(12) 0.0396(11) 0.0366(10) 0.000 0.0167(9) 0.000
O5 0.0541(8) 0.0274(7) 0.0438(7) 0.0002(6) -0.0201(6) -0.0064(6)
O6 0.0229(9) 0.0446(11) 0.0533(12) 0.000 0.0002(8) 0.000
N1 0.0275(10) 0.0274(10) 0.0226(9) 0.000 -0.0034(8) 0.000
C1 0.0259(12) 0.0339(13) 0.0278(12) 0.000 0.0004(9) 0.000
C2 0.0265(12) 0.0284(12) 0.0340(13) 0.000 -0.0046(10) 0.000
C3 0.0331(13) 0.0351(14) 0.0259(12) 0.000 -0.0085(10) 0.000
C4 0.0318(12) 0.0310(13) 0.0242(11) 0.000 0.0001(10) 0.000
C5 0.0237(11) 0.0304(13) 0.0277(12) 0.000 -0.0018(9) 0.000
C6 0.0236(13) 0.0580(19) 0.0504(17) 0.000 -0.0049(11) 0.000
C7 0.0399(15) 0.066(2) 0.0251(13) 0.000 0.0028(11) 0.000

loop_
_atom_type_symbol
_atom_type_description
_atom_type_scat_dispersion_real
_atom_type_scat_dispersion_imag
_atom_type_scat_source
C C 0.0033 0.0016 'International Tables Vol C Tables 4.2.6.8 and 6.1.1.4'
H H 0.0000 0.0000 'International Tables Vol C Tables 4.2.6.8 and 6.1.1.4'
Zn Zn 0.2839 1.4301 'International Tables Vol C Tables 4.2.6.8 and 6.1.1.4'
N N 0.0061 0.0033 'International Tables Vol C Tables 4.2.6.8 and 6.1.1.4'
O O 0.0106 0.0060 'International Tables Vol C Tables 4.2.6.8 and 6.1.1.4'
S S 0.1246 0.1234 'International Tables Vol C Tables 4.2.6.8 and 6.1.1.4'

loop_
_geom_angle_atom_site_label_1
_geom_angle_atom_site_label_2
_geom_angle_atom_site_label_3
_geom_angle_site_symmetry_1
_geom_angle_site_symmetry_3
_geom_angle
_geom_angle_publ_flag
O1 Zn1 O2 . 7_575 84.90(6) ?
O1 Zn1 O2 . . 84.90(6) ?
O2 Zn1 O2 7_575 . 90.87(8) ?
O3 Zn1 O1 7_575 . 91.92(6) ?
O3 Zn1 O1 . . 91.92(6) ?
O3 Zn1 O2 7_575 . 88.13(6) ?
O3 Zn1 O2 . . 176.74(5) ?
O3 Zn1 O2 . 7_575 88.13(6) ?
O3 Zn1 O2 7_575 7_575 176.74(5) ?
O3 Zn1 O3 . 7_575 92.71(8) ?
O3 Zn1 N1 7_575 . 95.10(6) ?
O3 Zn1 N1 . . 95.10(6) ?
N1 Zn1 O1 . . 169.82(9) ?
N1 Zn1 O2 . . 87.97(5) ?
N1 Zn1 O2 . 7_575 87.97(5) ?
O4 S1 O6 . . 107.16(12) ?
O5 S1 O4 7_565 . 109.93(8) ?
O5 S1 O4 . . 109.93(8) ?
O5 S1 O5 7_565 . 111.46(11) ?
O5 S1 O6 . . 109.12(7) ?
O5 S1 O6 7_565 . 109.12(7) ?
Zn1 O1 H1 . . 127.5(18) ?
Zn1 O1 H1 . 7_575 127.5(18) ?
H1 O1 H1 . 7_575 102(4) ?
Zn1 O2 H2A . . 118.1(17) ?
Zn1 O2 H2B . . 114(2) ?
H2A O2 H2B . . 105.0(14) ?
Zn1 O3 H3A . . 125.1(17) ?
Zn1 O3 H3B . . 119.8(16) ?
H3A O3 H3B . . 109.6(16) ?
C1 N1 Zn1 . . 120.14(16) ?
C5 N1 Zn1 . . 121.87(16) ?
C5 N1 C1 . . 118.0(2) ?
N1 C1 H1A . . 118.2 ?
N1 C1 C2 . . 123.7(2) ?
C2 C1 H1A . . 118.2 ?
C1 C2 C3 . . 117.0(2) ?
C1 C2 C6 . . 120.9(2) ?
C3 C2 C6 . . 122.1(2) ?
C2 C3 H3 . . 119.6 ?
C4 C3 C2 . . 120.7(2) ?
C4 C3 H3 . . 119.6 ?
C3 C4 C5 . . 117.5(2) ?
C3 C4 C7 . . 122.2(2) ?
C5 C4 C7 . . 120.3(2) ?
N1 C5 C4 . . 123.1(2) ?
N1 C5 H5 . . 118.4 ?
C4 C5 H5 . . 118.4 ?
C2 C6 H6A . . 109.5 ?
C2 C6 H6B . . 109.5 ?
C2 C6 H6C . . 109.5 ?
H6A C6 H6B . . 109.5 ?
H6A C6 H6C . . 109.5 ?
H6B C6 H6C . . 109.5 ?
C4 C7 H7A . . 109.5 ?
C4 C7 H7B . . 109.5 ?
C4 C7 H7C . . 109.5 ?
H7A C7 H7B . . 109.5 ?
H7A C7 H7C . . 109.5 ?
H7B C7 H7C . . 109.5 ?

loop_
_geom_bond_atom_site_label_1
_geom_bond_atom_site_label_2
_geom_bond_site_symmetry_2
_geom_bond_distance
_geom_bond_publ_flag
Zn1 O1 . 2.1279(19) ?
Zn1 O2 . 2.1598(13) ?
Zn1 O2 7_575 2.1598(13) ?
Zn1 O3 . 2.0742(13) ?
Zn1 O3 7_575 2.0742(13) ?
Zn1 N1 . 2.0924(19) ?
S1 O4 . 1.4641(19) ?
S1 O5 7_565 1.4596(13) ?
S1 O5 . 1.4596(13) ?
S1 O6 . 1.4886(18) ?
O1 H1 7_575 0.784(10) ?
O1 H1 . 0.784(10) ?
O2 H2A . 0.784(9) ?
O2 H2B . 0.785(9) ?
O3 H3A . 0.771(9) ?
O3 H3B . 0.773(9) ?
N1 C1 . 1.340(3) ?
N1 C5 . 1.337(3) ?
C1 H1A . 0.9300 ?
C1 C2 . 1.385(3) ?
C2 C3 . 1.392(4) ?
C2 C6 . 1.505(3) ?
C3 H3 . 0.9300 ?
C3 C4 . 1.381(4) ?
C4 C5 . 1.392(3) ?
C4 C7 . 1.502(3) ?
C5 H5 . 0.9300 ?
C6 H6A . 0.9600 ?
C6 H6B . 0.9600 ?
C6 H6C . 0.9600 ?
C7 H7A . 0.9600 ?
C7 H7B . 0.9600 ?
C7 H7C . 0.9600 ?

loop_
_geom_hbond_atom_site_label_D
_geom_hbond_atom_site_label_H
_geom_hbond_atom_site_label_A
_geom_hbond_site_symmetry_A
_geom_hbond_distance_DH
_geom_hbond_distance_HA
_geom_hbond_distance_DA
_geom_hbond_angle_DHA
_geom_hbond_publ_flag
O1 H1 O5 1_565 0.784(10) 2.012(11) 2.7892(17) 172(3) yes
O2 H2A O6 1_565 0.784(9) 2.065(10) 2.845(2) 173(2) yes
O2 H2B O6 5_665 0.785(9) 2.076(12) 2.833(2) 162(3) yes
O3 H3A O5 8_666 0.771(9) 1.987(9) 2.7571(18) 177(2) yes
O3 H3B O4 . 0.773(9) 1.973(9) 2.7395(19) 172(2) yes

loop_
_geom_torsion_atom_site_label_1
_geom_torsion_atom_site_label_2
_geom_torsion_atom_site_label_3
_geom_torsion_atom_site_label_4
_geom_torsion_site_symmetry_1
_geom_torsion_site_symmetry_2
_geom_torsion_site_symmetry_3
_geom_torsion_site_symmetry_4
_geom_torsion
_geom_torsion_publ_flag
Zn1 N1 C1 C2 . . . . 180.000000 ?
Zn1 N1 C5 C4 . . . . 180.000000 ?
N1 C1 C2 C3 . . . . 0.000000 ?
N1 C1 C2 C6 . . . . 180.000000 ?
C1 N1 C5 C4 . . . . 0.000000 ?
C1 C2 C3 C4 . . . . 0.000000 ?
C2 C3 C4 C5 . . . . 0.000000 ?
C2 C3 C4 C7 . . . . 180.000000 ?
C3 C4 C5 N1 . . . . 0.000000 ?
C5 N1 C1 C2 . . . . 0.000000 ?
C6 C2 C3 C4 . . . . 180.000000 ?
C7 C4 C5 N1 . . . . 180.000000 ?

_cod_database_fobs_code 2022797
